data_7217315
loop_
_publ_author_name
'Hou, Xiaomin'
'Tang, Sifu'

_publ_section_title
;
 Two New Two-dimensional Layered Uranyl-bearing Polycarboxylates from
 Semi-rigid Tetracarboxylic Acids
;
_journal_name_full 'RSC Advances'
_journal_paper_doi 10.1039/C4RA04684F
_journal_year 2014
_chemical_formula_sum 'C19 H25 N2 O10.5 U'
_chemical_formula_weight 687.44
_chemical_name_systematic
; 
 ? 
;
_space_group_IT_number 15
_symmetry_space_group_name_Hall '-C 2yc'
_symmetry_space_group_name_H-M 'C 1 2/c 1'
_atom_sites_solution_hydrogens geom
_atom_sites_solution_primary direct
_atom_sites_solution_secondary difmap
_audit_creation_method SHELXL-97
_cell_angle_alpha 90.00
_cell_angle_beta 106.281(5)
_cell_angle_gamma 90.00
_cell_formula_units_Z 8
_cell_length_a 23.664(3)
_cell_length_b 14.0766(17)
_cell_length_c 14.3858(17)
_cell_measurement_temperature 296(2)
_cell_volume 4599.9(10)
_computing_structure_refinement 'SHELXL-97 (Sheldrick, 1997)'
_computing_structure_solution 'SHELXS-97 (Sheldrick, 1990)'
_diffrn_ambient_temperature 296(2)
_diffrn_measured_fraction_theta_full 0.991
_diffrn_measured_fraction_theta_max 0.991
_diffrn_radiation_monochromator graphite
_diffrn_radiation_source 'fine-focus sealed tube'
_diffrn_radiation_type MoK\a
_diffrn_radiation_wavelength 0.71073
_diffrn_reflns_av_R_equivalents 0.0266
_diffrn_reflns_av_sigmaI/netI 0.0217
_diffrn_reflns_limit_h_max 25
_diffrn_reflns_limit_h_min -28
_diffrn_reflns_limit_k_max 13
_diffrn_reflns_limit_k_min -16
_diffrn_reflns_limit_l_max 17
_diffrn_reflns_limit_l_min -17
_diffrn_reflns_number 17376
_diffrn_reflns_theta_full 25.00
_diffrn_reflns_theta_max 25.00
_diffrn_reflns_theta_min 3.05
_exptl_absorpt_coefficient_mu 7.116
_exptl_crystal_density_diffrn 1.985
_exptl_crystal_density_method 'not measured'
_exptl_crystal_F_000 2632
_refine_diff_density_max 0.944
_refine_diff_density_min -0.545
_refine_diff_density_rms 0.091
_refine_ls_extinction_method none
_refine_ls_goodness_of_fit_ref 1.060
_refine_ls_hydrogen_treatment mixed
_refine_ls_matrix_type full
_refine_ls_number_parameters 294
_refine_ls_number_reflns 4025
_refine_ls_number_restraints 6
_refine_ls_restrained_S_all 1.128
_refine_ls_R_factor_all 0.0218
_refine_ls_R_factor_gt 0.0190
_refine_ls_shift/su_max 0.002
_refine_ls_shift/su_mean 0.000
_refine_ls_structure_factor_coef Fsqd
_refine_ls_weighting_details 'calc w=1/[\s^2^(Fo^2^)+(0.0264P)^2^+11.7351P] where P=(Fo^2^+2Fc^2^)/3'
_refine_ls_weighting_scheme calc
_refine_ls_wR_factor_gt 0.0501
_refine_ls_wR_factor_ref 0.0512
_reflns_number_gt 3709
_reflns_number_total 4025
_reflns_threshold_expression >2sigma(I)
_cod_data_source_file c4ra04684f2.cif
_cod_data_source_block a
_cod_original_cell_volume 4599.9(9)
_cod_original_formula_sum 'C19 H25 N2 O10.50 U'
_cod_database_code 7217315

loop_
_symmetry_equiv_pos_as_xyz
'x, y, z'
'-x, y, -z+1/2'
'x+1/2, y+1/2, z'
'-x+1/2, y+1/2, -z+1/2'
'-x, -y, -z'
'x, -y, z-1/2'
'-x+1/2, -y+1/2, -z'
'x+1/2, -y+1/2, z-1/2'

loop_
_atom_site_label
_atom_site_type_symbol
_atom_site_fract_x
_atom_site_fract_y
_atom_site_fract_z
_atom_site_U_iso_or_equiv
_atom_site_adp_type
_atom_site_occupancy
_atom_site_symmetry_multiplicity
_atom_site_calc_flag
_atom_site_refinement_flags
U1 U 0.364019(6) 0.324398(9) 0.362254(9) 0.02112(6) Uani 1 1 d .
O1 O 0.33374(12) 0.38676(19) 0.49310(19) 0.0311(6) Uani 1 1 d .
O1W O 0.5000 0.3839(6) 0.7500 0.093(2) Uani 1 2 d S
H1W H 0.5235 0.4249 0.7833 0.112 Uiso 0.50 1 d PR
H2W H 0.5000 0.3235 0.7500 0.112 Uiso 1 2 d SR
O2 O 0.41598(13) 0.4477(3) 0.5913(2) 0.0504(9) Uani 1 1 d .
O3 O 0.20696(13) 0.29170(19) 0.6006(2) 0.0352(7) Uani 1 1 d .
O4 O 0.16751(14) 0.33166(19) 0.7169(2) 0.0401(8) Uani 1 1 d .
O5 O 0.08141(11) 1.03338(18) 0.6191(2) 0.0308(6) Uani 1 1 d .
O6 O 0.14777(13) 0.9234(2) 0.6097(2) 0.0447(8) Uani 1 1 d .
O7 O 0.08457(12) 0.8082(2) 0.2528(2) 0.0340(7) Uani 1 1 d .
O8 O 0.15016(13) 0.8113(2) 0.3988(2) 0.0388(7) Uani 1 1 d .
O9 O 0.42342(12) 0.26658(19) 0.4456(2) 0.0332(6) Uani 1 1 d .
O10 O 0.30365(11) 0.38063(19) 0.28029(19) 0.0304(6) Uani 1 1 d .
N1 N 0.26532(13) 0.4511(2) 0.6011(2) 0.0227(6) Uani 1 1 d .
H1N H 0.2554 0.3993 0.5621 0.027 Uiso 1 1 calc R
N2 N 0.06964(13) 0.8078(2) 0.4962(2) 0.0218(6) Uani 1 1 d .
H2N H 0.1093 0.8163 0.5120 0.026 Uiso 1 1 calc R
C1 C 0.18220(17) 0.5495(3) 0.4973(3) 0.0292(9) Uani 1 1 d .
C2 C 0.15022(19) 0.4888(3) 0.4240(3) 0.0383(10) Uani 1 1 d .
C3 C 0.0899(2) 0.4992(3) 0.3915(3) 0.0454(11) Uani 1 1 d .
H3A H 0.0687 0.4579 0.3439 0.055 Uiso 1 1 calc R
C4 C 0.05928(19) 0.5686(3) 0.4265(3) 0.0382(10) Uani 1 1 d .
C5 C 0.09161(17) 0.6322(3) 0.4955(3) 0.0288(8) Uani 1 1 d .
C6 C 0.15313(17) 0.6222(3) 0.5323(3) 0.0276(8) Uani 1 1 d .
C8 C 0.1793(2) 0.4124(4) 0.3788(4) 0.0566(14) Uani 1 1 d .
H8A H 0.1498 0.3792 0.3301 0.085 Uiso 1 1 calc R
H8B H 0.1995 0.3684 0.4279 0.085 Uiso 1 1 calc R
H8C H 0.2069 0.4412 0.3497 0.085 Uiso 1 1 calc R
C9 C -0.0076(2) 0.5707(4) 0.3854(4) 0.0564(14) Uani 1 1 d .
H9A H -0.0234 0.6212 0.4152 0.085 Uiso 1 1 calc R
H9B H -0.0237 0.5112 0.3984 0.085 Uiso 1 1 calc R
H9C H -0.0177 0.5809 0.3167 0.085 Uiso 1 1 calc R
C10 C 0.18799(19) 0.6912(3) 0.6089(3) 0.0407(11) Uani 1 1 d .
H10A H 0.2290 0.6750 0.6257 0.061 Uiso 1 1 calc R
H10B H 0.1742 0.6873 0.6656 0.061 Uiso 1 1 calc R
H10C H 0.1827 0.7548 0.5838 0.061 Uiso 1 1 calc R
C11 C 0.24819(17) 0.5373(3) 0.5361(3) 0.0316(9) Uani 1 1 d .
H11A H 0.2648 0.5937 0.5722 0.038 Uiso 1 1 calc R
H11B H 0.2649 0.5312 0.4821 0.038 Uiso 1 1 calc R
C12 C 0.33060(16) 0.4469(3) 0.6445(3) 0.0291(9) Uani 1 1 d .
H12A H 0.3397 0.3979 0.6938 0.035 Uiso 1 1 calc R
H12B H 0.3440 0.5071 0.6758 0.035 Uiso 1 1 calc R
C13 C 0.36386(17) 0.4264(3) 0.5705(3) 0.0290(9) Uani 1 1 d .
C14 C 0.23310(18) 0.4420(3) 0.6768(3) 0.0282(8) Uani 1 1 d .
H14A H 0.2055 0.4942 0.6709 0.034 Uiso 1 1 calc R
H14B H 0.2609 0.4449 0.7408 0.034 Uiso 1 1 calc R
C15 C 0.20050(17) 0.3490(3) 0.6642(3) 0.0279(8) Uani 1 1 d .
C16 C 0.04681(17) 0.8862(3) 0.5471(3) 0.0308(9) Uani 1 1 d .
H16A H 0.0295 0.8593 0.5949 0.037 Uiso 1 1 calc R
H16B H 0.0165 0.9217 0.5006 0.037 Uiso 1 1 calc R
C17 C 0.09716(17) 0.9520(3) 0.5965(3) 0.0260(8) Uani 1 1 d .
C18 C 0.04888(18) 0.8149(3) 0.3889(3) 0.0303(9) Uani 1 1 d .
H18A H 0.0281 0.8745 0.3707 0.036 Uiso 1 1 calc R
H18B H 0.0217 0.7635 0.3633 0.036 Uiso 1 1 calc R
C19 C 0.10049(17) 0.8100(3) 0.3454(3) 0.0267(8) Uani 1 1 d .
C29 C 0.06072(17) 0.7106(3) 0.5350(3) 0.0280(8) Uani 1 1 d .
H29A H 0.0189 0.6969 0.5182 0.034 Uiso 1 1 calc R
H29B H 0.0755 0.7114 0.6051 0.034 Uiso 1 1 calc R

loop_
_atom_site_aniso_label
_atom_site_aniso_U_11
_atom_site_aniso_U_22
_atom_site_aniso_U_33
_atom_site_aniso_U_23
_atom_site_aniso_U_13
_atom_site_aniso_U_12
U1 0.01823(9) 0.02258(9) 0.02331(9) -0.00172(5) 0.00706(6) -0.00036(5)
O1 0.0298(15) 0.0369(15) 0.0280(15) -0.0096(12) 0.0102(12) 0.0016(12)
O1W 0.095(5) 0.106(5) 0.063(4) 0.000 -0.002(3) 0.000
O2 0.0232(17) 0.086(3) 0.0428(18) -0.0103(17) 0.0101(14) -0.0016(16)
O3 0.0421(17) 0.0278(14) 0.0440(17) -0.0114(13) 0.0258(14) -0.0128(13)
O4 0.0481(19) 0.0375(16) 0.0459(19) -0.0143(13) 0.0315(16) -0.0167(14)
O5 0.0300(15) 0.0249(13) 0.0385(16) -0.0093(12) 0.0111(12) -0.0066(12)
O6 0.0282(17) 0.0439(18) 0.0537(19) -0.0152(15) -0.0022(14) 0.0008(14)
O7 0.0286(16) 0.0478(17) 0.0291(16) 0.0050(13) 0.0135(13) 0.0015(13)
O8 0.0250(17) 0.0567(19) 0.0369(17) -0.0018(14) 0.0123(14) -0.0071(13)
O9 0.0272(15) 0.0347(15) 0.0370(16) 0.0039(12) 0.0081(12) 0.0080(12)
O10 0.0241(14) 0.0330(14) 0.0322(15) 0.0010(12) 0.0051(12) -0.0003(12)
N1 0.0238(16) 0.0202(14) 0.0262(16) -0.0021(12) 0.0103(13) -0.0004(12)
N2 0.0176(16) 0.0218(15) 0.0262(17) -0.0018(12) 0.0063(13) 0.0004(12)
C1 0.025(2) 0.0278(19) 0.036(2) 0.0054(17) 0.0104(18) 0.0062(16)
C2 0.036(2) 0.040(2) 0.037(2) -0.0047(19) 0.0078(19) 0.010(2)
C3 0.040(3) 0.039(2) 0.049(3) -0.016(2) -0.001(2) 0.005(2)
C4 0.029(2) 0.035(2) 0.046(3) -0.004(2) 0.003(2) 0.0028(19)
C5 0.025(2) 0.0253(19) 0.036(2) 0.0036(17) 0.0095(17) 0.0050(16)
C6 0.027(2) 0.0255(19) 0.030(2) 0.0019(16) 0.0063(16) 0.0025(16)
C8 0.058(3) 0.062(3) 0.047(3) -0.021(3) 0.011(2) 0.017(3)
C9 0.032(3) 0.045(3) 0.081(4) -0.020(3) -0.002(3) 0.000(2)
C10 0.032(2) 0.036(2) 0.045(3) -0.006(2) -0.005(2) 0.0111(19)
C11 0.025(2) 0.029(2) 0.045(2) 0.0093(18) 0.0153(18) 0.0030(17)
C12 0.023(2) 0.038(2) 0.026(2) -0.0033(17) 0.0068(16) 0.0042(17)
C13 0.026(2) 0.034(2) 0.027(2) 0.0003(17) 0.0077(17) 0.0058(17)
C14 0.031(2) 0.0276(19) 0.032(2) -0.0032(16) 0.0191(18) -0.0031(16)
C15 0.028(2) 0.0260(18) 0.031(2) -0.0003(16) 0.0119(18) -0.0015(16)
C16 0.028(2) 0.0234(18) 0.044(2) -0.0096(17) 0.0153(18) -0.0011(16)
C17 0.026(2) 0.0264(19) 0.0246(19) 0.0005(15) 0.0064(16) 0.0012(16)
C18 0.025(2) 0.042(2) 0.024(2) 0.0062(17) 0.0071(17) 0.0017(17)
C19 0.024(2) 0.0253(19) 0.033(2) 0.0024(16) 0.0109(18) 0.0004(15)
C29 0.026(2) 0.0269(19) 0.032(2) 0.0049(17) 0.0096(17) 0.0033(17)

loop_
_atom_type_symbol
_atom_type_description
_atom_type_scat_dispersion_real
_atom_type_scat_dispersion_imag
_atom_type_scat_source
C C 0.0033 0.0016 'International Tables Vol C Tables 4.2.6.8 and 6.1.1.4'
H H 0.0000 0.0000 'International Tables Vol C Tables 4.2.6.8 and 6.1.1.4'
N N 0.0061 0.0033 'International Tables Vol C Tables 4.2.6.8 and 6.1.1.4'
O O 0.0106 0.0060 'International Tables Vol C Tables 4.2.6.8 and 6.1.1.4'
U U -9.6767 9.6646 'International Tables Vol C Tables 4.2.6.8 and 6.1.1.4'

loop_
_geom_angle_atom_site_label_1
_geom_angle_atom_site_label_2
_geom_angle_atom_site_label_3
_geom_angle
_geom_angle_site_symmetry_1
_geom_angle_site_symmetry_3
O10 U1 O9 178.69(12) . .
O10 U1 O7 93.18(11) . 4_545
O9 U1 O7 87.83(11) . 4_545
O10 U1 O5 90.59(11) . 7_566
O9 U1 O5 90.44(11) . 7_566
O7 U1 O5 77.56(9) 4_545 7_566
O10 U1 O1 89.78(11) . .
O9 U1 O1 89.55(11) . .
O7 U1 O1 160.04(10) 4_545 .
O5 U1 O1 82.68(9) 7_566 .
O10 U1 O4 90.43(12) . 7_556
O9 U1 O4 89.03(12) . 7_556
O7 U1 O4 74.80(9) 4_545 7_556
O5 U1 O4 152.36(9) 7_566 7_556
O1 U1 O4 124.95(9) . 7_556
O10 U1 O3 88.26(11) . 7_556
O9 U1 O3 90.47(12) . 7_556
O7 U1 O3 127.17(9) 4_545 7_556
O5 U1 O3 155.26(9) 7_566 7_556
O1 U1 O3 72.61(9) . 7_556
O4 U1 O3 52.38(9) 7_556 7_556
O10 U1 C15 89.54(12) . 7_556
O9 U1 C15 89.46(12) . 7_556
O7 U1 C15 100.90(10) 4_545 7_556
O5 U1 C15 178.46(10) 7_566 7_556
O1 U1 C15 98.86(10) . 7_556
O4 U1 C15 26.11(10) 7_556 7_556
O3 U1 C15 26.27(10) 7_556 7_556
C13 O1 U1 129.8(2) . .
C15 O3 U1 92.2(2) . 7_556
C15 O4 U1 93.1(2) . 7_556
C17 O5 U1 127.0(2) . 7_566
C19 O7 U1 132.8(3) . 4
C12 N1 C14 111.7(3) . .
C12 N1 C11 110.8(3) . .
C14 N1 C11 114.5(3) . .
C18 N2 C16 113.3(3) . .
C18 N2 C29 113.9(3) . .
C16 N2 C29 112.1(3) . .
C6 C1 C2 119.9(4) . .
C6 C1 C11 120.7(4) . .
C2 C1 C11 119.4(3) . .
C3 C2 C1 118.6(4) . .
C3 C2 C8 118.6(4) . .
C1 C2 C8 122.7(4) . .
C2 C3 C4 123.0(4) . .
C3 C4 C5 118.1(4) . .
C3 C4 C9 117.4(4) . .
C5 C4 C9 124.4(4) . .
C4 C5 C6 120.4(3) . .
C4 C5 C29 120.5(3) . .
C6 C5 C29 119.1(3) . .
C1 C6 C5 119.8(4) . .
C1 C6 C10 120.2(3) . .
C5 C6 C10 120.0(3) . .
C1 C11 N1 112.9(3) . .
N1 C12 C13 113.1(3) . .
O2 C13 O1 127.1(3) . .
O2 C13 C12 117.8(4) . .
O1 C13 C12 115.1(3) . .
N1 C14 C15 109.5(3) . .
O4 C15 O3 122.4(3) . .
O4 C15 C14 118.8(3) . .
O3 C15 C14 118.8(3) . .
O4 C15 U1 60.83(19) . 7_556
O3 C15 U1 61.58(19) . 7_556
C14 C15 U1 178.5(3) . 7_556
N2 C16 C17 109.4(3) . .
O6 C17 O5 126.7(4) . .
O6 C17 C16 118.4(3) . .
O5 C17 C16 114.8(3) . .
N2 C18 C19 110.7(3) . .
O8 C19 O7 127.7(4) . .
O8 C19 C18 119.2(4) . .
O7 C19 C18 113.1(3) . .
N2 C29 C5 112.7(3) . .

loop_
_geom_bond_atom_site_label_1
_geom_bond_atom_site_label_2
_geom_bond_distance
_geom_bond_site_symmetry_2
U1 O10 1.765(3) .
U1 O9 1.769(3) .
U1 O7 2.324(3) 4_545
U1 O5 2.357(2) 7_566
U1 O1 2.363(2) .
U1 O4 2.490(3) 7_556
U1 O3 2.506(3) 7_556
U1 C15 2.848(4) 7_556
O1 C13 1.270(5) .
O2 C13 1.222(5) .
O3 C15 1.262(5) .
O3 U1 2.506(3) 7_556
O4 C15 1.255(5) .
O4 U1 2.490(3) 7_556
O5 C17 1.274(4) .
O5 U1 2.357(2) 7_566
O6 C17 1.227(5) .
O7 C19 1.280(5) .
O7 U1 2.324(3) 4
O8 C19 1.211(5) .
N1 C12 1.496(5) .
N1 C14 1.500(4) .
N1 C11 1.515(5) .
N2 C18 1.487(5) .
N2 C16 1.506(4) .
N2 C29 1.514(5) .
C1 C6 1.403(5) .
C1 C2 1.403(6) .
C1 C11 1.514(5) .
C2 C3 1.380(6) .
C2 C8 1.518(6) .
C3 C4 1.392(6) .
C4 C5 1.395(6) .
C4 C9 1.526(6) .
C5 C6 1.410(5) .
C5 C29 1.519(5) .
C6 C10 1.526(6) .
C12 C13 1.519(5) .
C14 C15 1.505(5) .
C15 U1 2.848(4) 7_556
C16 C17 1.519(5) .
C18 C19 1.521(5) .

loop_
_geom_hbond_atom_site_label_D
_geom_hbond_atom_site_label_H
_geom_hbond_atom_site_label_A
_geom_hbond_distance_DH
_geom_hbond_distance_HA
_geom_hbond_distance_DA
_geom_hbond_angle_DHA
_geom_hbond_site_symmetry_A
O1W H1W O2 0.85 1.99 2.725(4) 144.2 2_656
